data_7058477
loop_
_publ_author_name
'Gopalakrishnan, Mohan'
'Viswanathan, Thamodharan'
'David, Ezhumalai'
'Thirumoorthy, Krishnan'
'Bhuvanesh, Nattamai S. P.'
'Palanisami, Nallasamy'

_publ_section_title
;
 Second-order nonlinear optical properties of eight-membered
 centrosymmetric cyclic borasiloxanes
;
_journal_issue 27
_journal_name_full 'New Journal of Chemistry'
_journal_page_first 10948
_journal_paper_doi 10.1039/C9NJ01611B
_journal_volume 43
_journal_year 2019
_chemical_formula_moiety 'C38 H28 B2 F6 O4 Si2'
_chemical_formula_sum 'C38 H28 B2 F6 O4 Si2'
_chemical_formula_weight 740.40
_space_group_crystal_system monoclinic
_space_group_IT_number 14
_space_group_name_Hall '-P 2yn'
_space_group_name_H-M_alt 'P 1 21/n 1'
_symmetry_space_group_name_Hall '-P 2yn'
_symmetry_space_group_name_H-M 'P 1 21/n 1'
_atom_sites_solution_hydrogens geom
_audit_creation_date 2015-05-19
_audit_creation_method
;
Olex2 1.2-beta
(compiled 2014.10.22 svn.r3046 for OlexSys, GUI svn.r4928)
;
_audit_update_record
;
2019-06-07 deposited with the CCDC.    2019-06-12 downloaded from the CCDC.
;
_cell_angle_alpha 90
_cell_angle_beta 99.516(3)
_cell_angle_gamma 90
_cell_formula_units_Z 2
_cell_length_a 12.184(3)
_cell_length_b 7.791(2)
_cell_length_c 18.420(5)
_cell_measurement_reflns_used 5674
_cell_measurement_temperature 150.15
_cell_measurement_theta_max 27.376
_cell_measurement_theta_min 2.845
_cell_volume 1724.5(8)
_computing_cell_refinement 'SAINT v8.34A (Bruker, 2013)'
_computing_data_collection 'Bruker APEX 2'
_computing_data_reduction 'SAINT v8.34A (Bruker, 2013)'
_computing_molecular_graphics 'Olex2 (Dolomanov et al., 2009)'
_computing_publication_material 'Olex2 (Dolomanov et al., 2009)'
_computing_structure_refinement 'XL (Sheldrick, 2008)'
_computing_structure_solution 'XT/XS in Bruker APEX2'
_diffrn_ambient_temperature 150.15
_diffrn_measured_fraction_theta_full 0.996
_diffrn_measured_fraction_theta_max 0.983
_diffrn_measurement_device_type 'Bruker APEX-II CCD'
_diffrn_measurement_method '\f and \w scans'
_diffrn_radiation_type MoK\a
_diffrn_radiation_wavelength 0.71073
_diffrn_reflns_av_R_equivalents 0.0353
_diffrn_reflns_av_unetI/netI 0.0309
_diffrn_reflns_Laue_measured_fraction_full 0.996
_diffrn_reflns_Laue_measured_fraction_max 0.983
_diffrn_reflns_limit_h_max 15
_diffrn_reflns_limit_h_min -15
_diffrn_reflns_limit_k_max 9
_diffrn_reflns_limit_k_min -10
_diffrn_reflns_limit_l_max 23
_diffrn_reflns_limit_l_min -23
_diffrn_reflns_number 16295
_diffrn_reflns_point_group_measured_fraction_full 0.996
_diffrn_reflns_point_group_measured_fraction_max 0.983
_diffrn_reflns_theta_full 25.242
_diffrn_reflns_theta_max 27.500
_diffrn_reflns_theta_min 1.871
_diffrn_standards_number 0
_exptl_absorpt_coefficient_mu 0.177
_exptl_absorpt_correction_T_max 0.7456
_exptl_absorpt_correction_T_min 0.6545
_exptl_absorpt_correction_type multi-scan
_exptl_absorpt_process_details
;
SADABS-2014/3 (Bruker,2014) was used for absorption correction.
wR2(int) was 0.0756 before and 0.0458 after correction.
The Ratio of minimum to maximum transmission is 0.8778.
The \l/2 correction factor is Not present.
;
_exptl_crystal_colour colourless
_exptl_crystal_colour_primary colourless
_exptl_crystal_density_diffrn 1.426
_exptl_crystal_description block
_exptl_crystal_F_000 760
_exptl_crystal_size_max 0.46
_exptl_crystal_size_mid 0.27
_exptl_crystal_size_min 0.13
_refine_diff_density_max 0.456
_refine_diff_density_min -0.353
_refine_diff_density_rms 0.054
_refine_ls_extinction_method none
_refine_ls_goodness_of_fit_ref 1.035
_refine_ls_hydrogen_treatment constr
_refine_ls_matrix_type full
_refine_ls_number_parameters 235
_refine_ls_number_reflns 3898
_refine_ls_number_restraints 0
_refine_ls_restrained_S_all 1.035
_refine_ls_R_factor_all 0.0508
_refine_ls_R_factor_gt 0.0414
_refine_ls_shift/su_max 0.000
_refine_ls_shift/su_mean 0.000
_refine_ls_structure_factor_coef Fsqd
_refine_ls_weighting_details 'w=1/[\s^2^(Fo^2^)+(0.0492P)^2^+1.0475P] where P=(Fo^2^+2Fc^2^)/3'
_refine_ls_weighting_scheme calc
_refine_ls_wR_factor_gt 0.1015
_refine_ls_wR_factor_ref 0.1076
_reflns_Friedel_coverage 0.000
_reflns_number_gt 3267
_reflns_number_total 3898
_reflns_threshold_expression 'I > 2\s(I)'
_cod_data_source_file c9nj01611b2.cif
_cod_data_source_block gp63
_cod_depositor_comments 'Adding full bibliography for 7058473--7058477.cif.'
_cod_original_cell_volume 1724.4(8)
_cod_database_code 7058477
_shelxl_version_number 2014-3
_shelx_space_group_comment
;
The symmetry employed for this shelxl refinement is uniquely defined
by the following loop, which should always be used as a source of
symmetry information in preference to the above space-group names.
They are only intended as comments.
;
_shelx_estimated_absorpt_t_max 0.977
_shelx_estimated_absorpt_t_min 0.923
_olex2_refinement_description
;
1. Fixed Uiso
 At 1.2 times of:
  All C(H) groups
2.a Aromatic/amide H refined with riding coordinates:
 C2(H2), C3(H3), C5(H5), C6(H6), C9(H9), C10(H10), C11(H11), C12(H12),
 C13(H13), C15(H15), C16(H16), C17(H17), C18(H18), C19(H19)
;
_olex2_submission_special_instructions 'No special instructions were received'

loop_
_space_group_symop_operation_xyz
'x, y, z'
'-x+1/2, y+1/2, -z+1/2'
'-x, -y, -z'
'x-1/2, -y-1/2, z-1/2'

loop_
_atom_site_label
_atom_site_type_symbol
_atom_site_fract_x
_atom_site_fract_y
_atom_site_fract_z
_atom_site_U_iso_or_equiv
_atom_site_adp_type
_atom_site_occupancy
_atom_site_site_symmetry_order
_atom_site_calc_flag
_atom_site_refinement_flags_posn
Si1 Si 0.42100(3) 0.56579(5) 0.57861(2) 0.01554(12) Uani 1 1 d .
F1 F 0.00826(12) -0.28568(19) 0.43923(9) 0.0660(5) Uani 1 1 d .
F2 F 0.04786(14) -0.27430(19) 0.33178(8) 0.0676(5) Uani 1 1 d .
F3 F 0.14081(11) -0.43417(15) 0.41181(9) 0.0559(4) Uani 1 1 d .
O1 O 0.36468(9) 0.43232(14) 0.51472(6) 0.0193(2) Uani 1 1 d .
O2 O 0.49463(9) 0.29642(14) 0.45024(6) 0.0194(2) Uani 1 1 d .
C1 C 0.31565(13) 0.1408(2) 0.45897(8) 0.0169(3) Uani 1 1 d .
C2 C 0.20384(14) 0.1511(2) 0.46788(9) 0.0214(4) Uani 1 1 d .
H2 H 0.1769 0.2540 0.4864 0.026 Uiso 1 1 calc R
C3 C 0.13207(14) 0.0145(2) 0.45027(10) 0.0233(4) Uani 1 1 d .
H3 H 0.0561 0.0244 0.4555 0.028 Uiso 1 1 calc R
C4 C 0.17166(14) -0.1369(2) 0.42487(9) 0.0208(3) Uani 1 1 d .
C5 C 0.28239(14) -0.1518(2) 0.41682(9) 0.0216(3) Uani 1 1 d .
H5 H 0.3096 -0.2565 0.4002 0.026 Uiso 1 1 calc R
C6 C 0.35277(13) -0.0132(2) 0.43317(9) 0.0191(3) Uani 1 1 d .
H6 H 0.4283 -0.0230 0.4267 0.023 Uiso 1 1 calc R
C7 C 0.09277(16) -0.2815(2) 0.40240(11) 0.0289(4) Uani 1 1 d .
C8 C 0.30741(13) 0.6876(2) 0.60927(9) 0.0186(3) Uani 1 1 d .
C9 C 0.32718(17) 0.8475(3) 0.64149(13) 0.0392(5) Uani 1 1 d .
H9 H 0.3986 0.8982 0.6439 0.047 Uiso 1 1 calc R
C10 C 0.24536(18) 0.9355(3) 0.67036(14) 0.0449(6) Uani 1 1 d .
H10 H 0.2616 1.0439 0.6933 0.054 Uiso 1 1 calc R
C11 C 0.14094(16) 0.8662(3) 0.66585(11) 0.0321(4) Uani 1 1 d .
H11 H 0.0847 0.9260 0.6857 0.039 Uiso 1 1 calc R
C12 C 0.11849(16) 0.7103(3) 0.63260(12) 0.0372(5) Uani 1 1 d .
H12 H 0.0459 0.6629 0.6284 0.045 Uiso 1 1 calc R
C13 C 0.20101(15) 0.6207(3) 0.60489(11) 0.0304(4) Uani 1 1 d .
H13 H 0.1843 0.5118 0.5825 0.037 Uiso 1 1 calc R
C14 C 0.50510(13) 0.4374(2) 0.65284(9) 0.0180(3) Uani 1 1 d .
C15 C 0.59915(14) 0.5066(2) 0.69698(9) 0.0248(4) Uani 1 1 d .
H15 H 0.6213 0.6206 0.6882 0.030 Uiso 1 1 calc R
C16 C 0.66055(16) 0.4120(3) 0.75320(10) 0.0299(4) Uani 1 1 d .
H16 H 0.7245 0.4610 0.7824 0.036 Uiso 1 1 calc R
C17 C 0.62895(16) 0.2466(3) 0.76686(10) 0.0291(4) Uani 1 1 d .
H17 H 0.6707 0.1817 0.8056 0.035 Uiso 1 1 calc R
C18 C 0.53649(16) 0.1760(2) 0.72408(10) 0.0274(4) Uani 1 1 d .
H18 H 0.5148 0.0619 0.7332 0.033 Uiso 1 1 calc R
C19 C 0.47492(14) 0.2703(2) 0.66778(9) 0.0226(4) Uani 1 1 d .
H19 H 0.4111 0.2202 0.6389 0.027 Uiso 1 1 calc R
B1 B 0.39576(14) 0.2978(2) 0.47566(9) 0.0157(3) Uani 1 1 d .

loop_
_atom_site_aniso_label
_atom_site_aniso_U_11
_atom_site_aniso_U_22
_atom_site_aniso_U_33
_atom_site_aniso_U_23
_atom_site_aniso_U_13
_atom_site_aniso_U_12
Si1 0.0138(2) 0.0142(2) 0.0192(2) -0.00334(16) 0.00443(16) -0.00157(16)
F1 0.0506(8) 0.0560(9) 0.1012(12) -0.0334(8) 0.0415(8) -0.0366(7)
F2 0.0896(12) 0.0550(9) 0.0458(8) 0.0040(7) -0.0254(8) -0.0433(8)
F3 0.0450(8) 0.0186(6) 0.0989(12) -0.0042(6) -0.0034(7) -0.0090(5)
O1 0.0166(5) 0.0178(6) 0.0235(6) -0.0055(4) 0.0029(4) -0.0021(4)
O2 0.0168(5) 0.0161(6) 0.0263(6) -0.0015(5) 0.0063(5) -0.0020(4)
C1 0.0171(8) 0.0171(8) 0.0163(7) 0.0000(6) 0.0026(6) -0.0020(6)
C2 0.0204(8) 0.0179(8) 0.0274(9) -0.0046(6) 0.0080(7) -0.0017(6)
C3 0.0181(8) 0.0230(9) 0.0301(9) -0.0030(7) 0.0075(7) -0.0037(7)
C4 0.0229(8) 0.0180(8) 0.0212(8) 0.0002(6) 0.0022(6) -0.0051(7)
C5 0.0233(9) 0.0157(8) 0.0257(9) -0.0036(6) 0.0035(7) 0.0000(6)
C6 0.0165(8) 0.0198(8) 0.0213(8) -0.0021(6) 0.0039(6) 0.0001(6)
C7 0.0281(9) 0.0219(9) 0.0360(10) -0.0029(7) 0.0028(8) -0.0071(7)
C8 0.0173(8) 0.0178(8) 0.0215(8) -0.0017(6) 0.0058(6) 0.0002(6)
C9 0.0274(10) 0.0277(10) 0.0670(15) -0.0201(10) 0.0216(10) -0.0090(8)
C10 0.0417(12) 0.0264(10) 0.0739(16) -0.0206(10) 0.0306(12) -0.0046(9)
C11 0.0287(10) 0.0317(10) 0.0403(11) -0.0010(8) 0.0183(8) 0.0077(8)
C12 0.0206(9) 0.0450(12) 0.0490(12) -0.0137(10) 0.0150(9) -0.0045(8)
C13 0.0233(9) 0.0306(10) 0.0396(11) -0.0146(8) 0.0115(8) -0.0062(8)
C14 0.0165(7) 0.0191(8) 0.0194(8) -0.0031(6) 0.0054(6) 0.0019(6)
C15 0.0244(9) 0.0227(9) 0.0267(9) -0.0043(7) 0.0023(7) -0.0035(7)
C16 0.0258(9) 0.0357(11) 0.0254(9) -0.0072(8) -0.0037(7) -0.0015(8)
C17 0.0306(10) 0.0347(10) 0.0215(9) 0.0015(7) 0.0030(7) 0.0095(8)
C18 0.0334(10) 0.0220(9) 0.0276(9) 0.0024(7) 0.0079(8) 0.0016(7)
C19 0.0213(8) 0.0226(9) 0.0243(9) -0.0016(7) 0.0046(7) -0.0021(7)
B1 0.0147(8) 0.0167(9) 0.0149(8) 0.0006(6) -0.0001(6) -0.0002(7)

loop_
_atom_type_symbol
_atom_type_description
_atom_type_scat_dispersion_real
_atom_type_scat_dispersion_imag
_atom_type_scat_source
C C 0.0033 0.0016 'International Tables Vol C Tables 4.2.6.8 and 6.1.1.4'
H H 0.0000 0.0000 'International Tables Vol C Tables 4.2.6.8 and 6.1.1.4'
B B 0.0013 0.0007 'International Tables Vol C Tables 4.2.6.8 and 6.1.1.4'
F F 0.0171 0.0103 'International Tables Vol C Tables 4.2.6.8 and 6.1.1.4'
O O 0.0106 0.0060 'International Tables Vol C Tables 4.2.6.8 and 6.1.1.4'
Si Si 0.0817 0.0704 'International Tables Vol C Tables 4.2.6.8 and 6.1.1.4'

loop_
_geom_angle_atom_site_label_1
_geom_angle_atom_site_label_2
_geom_angle_atom_site_label_3
_geom_angle
_geom_angle_site_symmetry_1
_geom_angle_site_symmetry_3
O1 Si1 O2 113.30(6) . 3_666
O1 Si1 C8 107.53(7) . .
O1 Si1 C14 107.58(7) . .
O2 Si1 C8 107.83(7) 3_666 .
O2 Si1 C14 107.02(7) 3_666 .
C8 Si1 C14 113.73(7) . .
B1 O1 Si1 138.67(11) . .
B1 O2 Si1 138.23(11) . 3_666
C2 C1 B1 121.32(14) . .
C6 C1 C2 117.78(15) . .
C6 C1 B1 120.89(14) . .
C1 C2 H2 119.4 . .
C3 C2 C1 121.22(15) . .
C3 C2 H2 119.4 . .
C2 C3 H3 120.2 . .
C2 C3 C4 119.55(15) . .
C4 C3 H3 120.2 . .
C3 C4 C5 120.47(15) . .
C3 C4 C7 119.45(16) . .
C5 C4 C7 120.00(16) . .
C4 C5 H5 120.3 . .
C6 C5 C4 119.41(15) . .
C6 C5 H5 120.3 . .
C1 C6 H6 119.2 . .
C5 C6 C1 121.55(15) . .
C5 C6 H6 119.2 . .
F1 C7 F2 105.90(17) . .
F1 C7 F3 105.98(17) . .
F1 C7 C4 113.33(16) . .
F2 C7 C4 112.45(15) . .
F3 C7 F2 105.55(17) . .
F3 C7 C4 113.00(16) . .
C9 C8 Si1 120.58(13) . .
C9 C8 C13 117.25(15) . .
C13 C8 Si1 122.08(13) . .
C8 C9 H9 119.2 . .
C8 C9 C10 121.64(18) . .
C10 C9 H9 119.2 . .
C9 C10 H10 120.0 . .
C11 C10 C9 120.03(19) . .
C11 C10 H10 120.0 . .
C10 C11 H11 120.3 . .
C12 C11 C10 119.44(17) . .
C12 C11 H11 120.3 . .
C11 C12 H12 119.7 . .
C11 C12 C13 120.51(18) . .
C13 C12 H12 119.7 . .
C8 C13 C12 121.09(17) . .
C8 C13 H13 119.5 . .
C12 C13 H13 119.5 . .
C15 C14 Si1 121.26(13) . .
C19 C14 Si1 121.13(13) . .
C19 C14 C15 117.59(16) . .
C14 C15 H15 119.4 . .
C16 C15 C14 121.25(17) . .
C16 C15 H15 119.4 . .
C15 C16 H16 120.0 . .
C17 C16 C15 120.04(17) . .
C17 C16 H16 120.0 . .
C16 C17 H17 120.2 . .
C18 C17 C16 119.66(17) . .
C18 C17 H17 120.2 . .
C17 C18 H18 119.8 . .
C17 C18 C19 120.41(17) . .
C19 C18 H18 119.8 . .
C14 C19 H19 119.5 . .
C18 C19 C14 121.05(16) . .
C18 C19 H19 119.5 . .
O1 B1 O2 121.80(14) . .
O1 B1 C1 119.18(14) . .
O2 B1 C1 119.02(14) . .

loop_
_geom_bond_atom_site_label_1
_geom_bond_atom_site_label_2
_geom_bond_distance
_geom_bond_site_symmetry_2
Si1 O1 1.6340(12) .
Si1 O2 1.6348(12) 3_666
Si1 C8 1.8419(16) .
Si1 C14 1.8594(17) .
F1 C7 1.324(2) .
F2 C7 1.326(2) .
F3 C7 1.324(2) .
O1 B1 1.360(2) .
O2 Si1 1.6348(12) 3_666
O2 B1 1.363(2) .
C1 C2 1.401(2) .
C1 C6 1.393(2) .
C1 B1 1.563(2) .
C2 H2 0.9500 .
C2 C3 1.382(2) .
C3 H3 0.9500 .
C3 C4 1.385(2) .
C4 C5 1.386(2) .
C4 C7 1.494(2) .
C5 H5 0.9500 .
C5 C6 1.381(2) .
C6 H6 0.9500 .
C8 C9 1.384(2) .
C8 C13 1.387(2) .
C9 H9 0.9500 .
C9 C10 1.386(3) .
C10 H10 0.9500 .
C10 C11 1.372(3) .
C11 H11 0.9500 .
C11 C12 1.368(3) .
C12 H12 0.9500 .
C12 C13 1.389(2) .
C13 H13 0.9500 .
C14 C15 1.399(2) .
C14 C19 1.392(2) .
C15 H15 0.9500 .
C15 C16 1.385(3) .
C16 H16 0.9500 .
C16 C17 1.380(3) .
C17 H17 0.9500 .
C17 C18 1.378(3) .
C18 H18 0.9500 .
C18 C19 1.386(2) .
C19 H19 0.9500 .

loop_
_geom_torsion_atom_site_label_1
_geom_torsion_atom_site_label_2
_geom_torsion_atom_site_label_3
_geom_torsion_atom_site_label_4
_geom_torsion
_geom_torsion_site_symmetry_1
Si1 O1 B1 O2 -39.5(2) .
Si1 O1 B1 C1 140.92(14) .
Si1 O2 B1 O1 -31.6(3) 3_666
Si1 O2 B1 C1 147.95(13) 3_666
Si1 C8 C9 C10 -174.72(19) .
Si1 C8 C13 C12 175.86(16) .
Si1 C14 C15 C16 178.74(13) .
Si1 C14 C19 C18 -178.73(13) .
O1 Si1 C8 C9 -156.19(16) .
O1 Si1 C8 C13 27.28(17) .
O1 Si1 C14 C15 151.08(13) .
O1 Si1 C14 C19 -30.70(14) .
O2 Si1 O1 B1 69.96(17) 3_666
O2 Si1 C8 C9 -33.69(18) 3_666
O2 Si1 C8 C13 149.78(15) 3_666
O2 Si1 C14 C15 29.02(15) 3_666
O2 Si1 C14 C19 -152.76(12) 3_666
C1 C2 C3 C4 1.4(3) .
C2 C1 C6 C5 0.0(2) .
C2 C1 B1 O1 14.9(2) .
C2 C1 B1 O2 -164.65(15) .
C2 C3 C4 C5 -0.2(3) .
C2 C3 C4 C7 -177.05(16) .
C3 C4 C5 C6 -1.1(3) .
C3 C4 C7 F1 -30.3(2) .
C3 C4 C7 F2 89.8(2) .
C3 C4 C7 F3 -150.83(17) .
C4 C5 C6 C1 1.2(3) .
C5 C4 C7 F1 152.90(17) .
C5 C4 C7 F2 -87.0(2) .
C5 C4 C7 F3 32.3(2) .
C6 C1 C2 C3 -1.3(2) .
C6 C1 B1 O1 -166.43(15) .
C6 C1 B1 O2 14.0(2) .
C7 C4 C5 C6 175.71(16) .
C8 Si1 O1 B1 -170.98(16) .
C8 Si1 C14 C15 -89.95(15) .
C8 Si1 C14 C19 88.27(14) .
C8 C9 C10 C11 -1.6(4) .
C9 C8 C13 C12 -0.8(3) .
C9 C10 C11 C12 -0.1(4) .
C10 C11 C12 C13 1.3(3) .
C11 C12 C13 C8 -0.9(3) .
C13 C8 C9 C10 2.0(3) .
C14 Si1 O1 B1 -48.12(17) .
C14 Si1 C8 C9 84.81(17) .
C14 Si1 C8 C13 -91.72(16) .
C14 C15 C16 C17 -0.4(3) .
C15 C14 C19 C18 -0.4(2) .
C15 C16 C17 C18 0.3(3) .
C16 C17 C18 C19 -0.3(3) .
C17 C18 C19 C14 0.4(3) .
C19 C14 C15 C16 0.5(2) .
B1 C1 C2 C3 177.36(16) .
B1 C1 C6 C5 -178.72(15) .
